data_4330235
loop_
_publ_author_name
'Jian-Bin Lin'
'Wei Xue'
'Bao-Ying Wang'
'Jun Tao'
'Wei-Xiong Zhang'
'Jie-Peng Zhang'
'Xiao-Ming Chen'

_publ_section_title
;
 Chemical/Physical Pressure Tunable Spin-Transition Temperature and
 Hysteresis in a Two-Step Spin Crossover Porous Coordination Framework
;
_journal_name_full 'Inorganic Chemistry'
_journal_page_first 9423
_journal_page_last 9430
_journal_paper_doi 10.1021/ic301237p
_journal_volume 51
_journal_year 2012
_chemical_formula_sum 'C26 H20 Br2 Fe N10 O'
_chemical_formula_weight 704.19
_chemical_name_systematic
; 
 ? 
;
_space_group_IT_number 14
_symmetry_cell_setting monoclinic
_symmetry_space_group_name_Hall '-P 2yn'
_symmetry_space_group_name_H-M 'P 1 21/n 1'
_atom_sites_solution_hydrogens geom
_atom_sites_solution_primary direct
_atom_sites_solution_secondary difmap
_audit_creation_method SHELXL-97
_cell_angle_alpha 90.00
_cell_angle_beta 103.894(6)
_cell_angle_gamma 90.00
_cell_formula_units_Z 2
_cell_length_a 8.819(3)
_cell_length_b 14.702(5)
_cell_length_c 10.458(3)
_cell_measurement_reflns_used 1186
_cell_measurement_temperature 293(2)
_cell_measurement_theta_max 22.209
_cell_measurement_theta_min 2.438
_cell_volume 1316.3(7)
_computing_cell_refinement 'SAINT+ Ver. 6.22, Bruker AXS Inc., 2001.'
_computing_data_collection 'SMART Bruker AXS Inc., 1998.'
_computing_data_reduction 'SAINT+ Ver. 6.22, Bruker AXS Inc., 2001.'
_computing_molecular_graphics 'SHELXTL Ver. 6.12, (Sheldrick, 2000)'
_computing_publication_material 'SHELXTL Ver. 6.12, (Sheldrick, 2000)'
_computing_structure_refinement 'SHELXTL Ver. 6.12, (Sheldrick, 2000)'
_computing_structure_solution 'SHELXTL Ver. 6.12, (Sheldrick, 2000)'
_diffrn_ambient_temperature 293(2)
_diffrn_measured_fraction_theta_full 0.957
_diffrn_measured_fraction_theta_max 0.957
_diffrn_measurement_device_type 'Bruker Apex CCd'
_diffrn_measurement_method '\w scan'
_diffrn_radiation_monochromator graphite
_diffrn_radiation_source 'fine-focus sealed tube'
_diffrn_radiation_type MoK\a
_diffrn_radiation_wavelength 0.71073
_diffrn_reflns_av_R_equivalents 0.0541
_diffrn_reflns_av_sigmaI/netI 0.0737
_diffrn_reflns_limit_h_max 10
_diffrn_reflns_limit_h_min -6
_diffrn_reflns_limit_k_max 18
_diffrn_reflns_limit_k_min -18
_diffrn_reflns_limit_l_max 12
_diffrn_reflns_limit_l_min -11
_diffrn_reflns_number 6513
_diffrn_reflns_theta_full 25.99
_diffrn_reflns_theta_max 25.99
_diffrn_reflns_theta_min 2.44
_exptl_absorpt_coefficient_mu 3.651
_exptl_absorpt_correction_T_max 0.6684
_exptl_absorpt_correction_T_min 0.5594
_exptl_absorpt_correction_type multi-scan
_exptl_absorpt_process_details SADABS
_exptl_crystal_colour orange
_exptl_crystal_density_diffrn 1.777
_exptl_crystal_description block
_exptl_crystal_F_000 700
_exptl_crystal_size_max 0.18
_exptl_crystal_size_mid 0.14
_exptl_crystal_size_min 0.12
_refine_diff_density_max 0.924
_refine_diff_density_min -0.523
_refine_diff_density_rms 0.121
_refine_ls_extinction_method none
_refine_ls_goodness_of_fit_ref 1.003
_refine_ls_hydrogen_treatment constr
_refine_ls_matrix_type full
_refine_ls_number_parameters 181
_refine_ls_number_reflns 2476
_refine_ls_number_restraints 3
_refine_ls_restrained_S_all 1.004
_refine_ls_R_factor_all 0.1050
_refine_ls_R_factor_gt 0.0537
_refine_ls_shift/su_max 0.000
_refine_ls_shift/su_mean 0.000
_refine_ls_structure_factor_coef Fsqd
_refine_ls_weighting_details 'calc w=1/[\s^2^(Fo^2^)+(0.0760P)^2^+0.0000P] where P=(Fo^2^+2Fc^2^)/3'
_refine_ls_weighting_scheme calc
_refine_ls_wR_factor_gt 0.1179
_refine_ls_wR_factor_ref 0.1447
_reflns_number_gt 1519
_reflns_number_total 2476
_reflns_threshold_expression >2sigma(I)
_cod_data_source_file ic301237p_si_002_1.cif
_cod_data_source_block 1-EtOH_293K
_cod_database_code 4330235

loop_
_symmetry_equiv_pos_as_xyz
'x, y, z'
'-x+1/2, y+1/2, -z+1/2'
'-x, -y, -z'
'x-1/2, -y-1/2, z-1/2'

loop_
_atom_site_label
_atom_site_type_symbol
_atom_site_fract_x
_atom_site_fract_y
_atom_site_fract_z
_atom_site_U_iso_or_equiv
_atom_site_adp_type
_atom_site_occupancy
_atom_site_symmetry_multiplicity
_atom_site_calc_flag
_atom_site_refinement_flags
_atom_site_disorder_assembly
_atom_site_disorder_group
Fe1 Fe 1.0000 0.5000 0.0000 0.0290(3) Uani 1 2 d S . .
Br1 Br 0.60823(9) 0.67776(4) -0.48389(7) 0.0555(3) Uani 1 1 d . . .
N1 N 0.7833(5) 0.5282(3) -0.1498(4) 0.0286(11) Uani 1 1 d . . .
N2 N 0.8359(5) 0.4160(3) 0.0595(4) 0.0276(11) Uani 1 1 d . . .
N3 N 0.8341(5) 0.3550(3) 0.1547(5) 0.0322(11) Uani 1 1 d . . .
N4 N 0.5924(5) 0.3600(3) 0.0166(5) 0.0328(11) Uani 1 1 d . . .
N5 N 0.5546(5) 0.1141(3) 0.3668(5) 0.0340(12) Uani 1 1 d . . .
C1 C 0.7663(7) 0.5859(3) -0.2515(6) 0.0338(14) Uani 1 1 d . . .
H1A H 0.8510 0.6208 -0.2607 0.041 Uiso 1 1 calc R . .
C2 C 0.6240(8) 0.5945(4) -0.3435(6) 0.0378(15) Uani 1 1 d . . .
C3 C 0.4976(8) 0.5437(4) -0.3312(6) 0.0444(16) Uani 1 1 d . . .
H3A H 0.4021 0.5488 -0.3923 0.053 Uiso 1 1 calc R . .
C4 C 0.5164(7) 0.4839(4) -0.2241(6) 0.0392(15) Uani 1 1 d . . .
H4A H 0.4328 0.4487 -0.2130 0.047 Uiso 1 1 calc R . .
C5 C 0.6579(6) 0.4775(3) -0.1361(5) 0.0294(13) Uani 1 1 d . . .
C6 C 0.6911(7) 0.4175(3) -0.0206(5) 0.0286(13) Uani 1 1 d . . .
C7 C 0.6864(6) 0.3228(3) 0.1258(6) 0.0288(13) Uani 1 1 d . . .
C8 C 0.6402(6) 0.2525(3) 0.2082(5) 0.0291(13) Uani 1 1 d . . .
C9 C 0.7471(7) 0.2137(4) 0.3140(6) 0.0384(15) Uani 1 1 d . . .
H9A H 0.8505 0.2332 0.3350 0.046 Uiso 1 1 calc R . .
C10 C 0.6999(7) 0.1467(4) 0.3875(6) 0.0356(14) Uani 1 1 d . . .
H10A H 0.7749 0.1221 0.4571 0.043 Uiso 1 1 calc R . .
C11 C 0.4514(7) 0.1526(4) 0.2651(6) 0.0400(16) Uani 1 1 d . . .
H11A H 0.3485 0.1326 0.2479 0.048 Uiso 1 1 calc R . .
C12 C 0.4870(7) 0.2196(4) 0.1846(6) 0.0359(14) Uani 1 1 d . . .
H12A H 0.4100 0.2426 0.1153 0.043 Uiso 1 1 calc R . .
O1S O 0.107(2) 0.5926(12) -0.4329(19) 0.183(8) Uiso 0.50 1 d PD A -1
H1O H 0.1258 0.6083 -0.3524 0.219 Uiso 0.50 1 d PR A -1
C1S C 0.060(6) 0.5008(18) -0.430(4) 0.35(4) Uiso 0.50 1 d PD A -1
H1SA H 0.0641 0.4632 -0.3547 0.417 Uiso 0.50 1 d PR A -1
H1SB H 0.1455 0.4833 -0.4678 0.417 Uiso 0.50 1 d PR A -1
C2S C -0.077(2) 0.4830(11) -0.543(2) 0.071(5) Uiso 0.50 1 d PD A -1
H2SA H -0.0854 0.4199 -0.5674 0.107 Uiso 0.50 1 d PR A -1
H2SB H -0.1629 0.4992 -0.5055 0.107 Uiso 0.50 1 d PR A -1
H2SC H -0.0807 0.5195 -0.6198 0.107 Uiso 0.50 1 d PR A -1

loop_
_atom_site_aniso_label
_atom_site_aniso_U_11
_atom_site_aniso_U_22
_atom_site_aniso_U_33
_atom_site_aniso_U_23
_atom_site_aniso_U_13
_atom_site_aniso_U_12
Fe1 0.0267(6) 0.0316(6) 0.0301(7) 0.0004(5) 0.0095(5) -0.0015(5)
Br1 0.0751(6) 0.0509(4) 0.0399(5) 0.0157(3) 0.0128(4) 0.0020(4)
N1 0.032(3) 0.029(2) 0.026(3) 0.000(2) 0.011(2) -0.003(2)
N2 0.025(3) 0.032(2) 0.026(3) -0.001(2) 0.007(2) -0.003(2)
N3 0.035(3) 0.035(3) 0.027(3) 0.004(2) 0.009(2) -0.002(2)
N4 0.033(3) 0.033(2) 0.032(3) 0.011(2) 0.009(2) 0.001(2)
N5 0.030(3) 0.038(3) 0.034(3) 0.002(2) 0.009(2) 0.001(2)
C1 0.043(4) 0.028(3) 0.034(4) 0.003(3) 0.017(3) -0.001(3)
C2 0.053(4) 0.030(3) 0.031(4) 0.005(3) 0.010(3) 0.007(3)
C3 0.040(4) 0.051(4) 0.037(4) 0.008(3) -0.001(3) -0.002(3)
C4 0.033(4) 0.048(4) 0.035(4) 0.006(3) 0.006(3) -0.009(3)
C5 0.032(3) 0.028(3) 0.029(4) -0.001(2) 0.010(3) 0.003(2)
C6 0.036(3) 0.028(3) 0.024(3) 0.002(2) 0.011(3) -0.001(3)
C7 0.024(3) 0.033(3) 0.032(4) -0.002(3) 0.011(3) -0.002(3)
C8 0.031(3) 0.032(3) 0.028(3) -0.002(3) 0.014(3) -0.001(3)
C9 0.032(3) 0.043(3) 0.042(4) 0.003(3) 0.011(3) -0.004(3)
C10 0.034(4) 0.034(3) 0.039(4) 0.011(3) 0.008(3) 0.003(3)
C11 0.029(3) 0.046(4) 0.045(4) 0.012(3) 0.010(3) -0.008(3)
C12 0.029(3) 0.043(3) 0.034(4) 0.010(3) 0.005(3) 0.000(3)

loop_
_atom_type_symbol
_atom_type_description
_atom_type_scat_dispersion_real
_atom_type_scat_dispersion_imag
_atom_type_scat_source
C C 0.0033 0.0016 'International Tables Vol C Tables 4.2.6.8 and 6.1.1.4'
H H 0.0000 0.0000 'International Tables Vol C Tables 4.2.6.8 and 6.1.1.4'
N N 0.0061 0.0033 'International Tables Vol C Tables 4.2.6.8 and 6.1.1.4'
O O 0.0106 0.0060 'International Tables Vol C Tables 4.2.6.8 and 6.1.1.4'
Fe Fe 0.3463 0.8444 'International Tables Vol C Tables 4.2.6.8 and 6.1.1.4'
Br Br -0.2901 2.4595 'International Tables Vol C Tables 4.2.6.8 and 6.1.1.4'

loop_
_geom_angle_atom_site_label_1
_geom_angle_atom_site_label_2
_geom_angle_atom_site_label_3
_geom_angle
_geom_angle_site_symmetry_1
_geom_angle_site_symmetry_3
N2 Fe1 N2 180.0 3_765 .
N2 Fe1 N1 102.74(16) 3_765 .
N2 Fe1 N1 77.26(16) . .
N2 Fe1 N1 77.26(16) 3_765 3_765
N2 Fe1 N1 102.74(16) . 3_765
N1 Fe1 N1 180.0(2) . 3_765
N2 Fe1 N5 90.55(16) 3_765 2_655
N2 Fe1 N5 89.45(16) . 2_655
N1 Fe1 N5 91.24(16) . 2_655
N1 Fe1 N5 88.76(16) 3_765 2_655
N2 Fe1 N5 89.45(16) 3_765 4_665
N2 Fe1 N5 90.55(16) . 4_665
N1 Fe1 N5 88.76(16) . 4_665
N1 Fe1 N5 91.24(17) 3_765 4_665
N5 Fe1 N5 180.00(19) 2_655 4_665
C1 N1 C5 119.2(5) . .
C1 N1 Fe1 126.6(4) . .
C5 N1 Fe1 114.1(3) . .
N3 N2 C6 107.1(4) . .
N3 N2 Fe1 137.8(4) . .
C6 N2 Fe1 115.0(4) . .
N2 N3 C7 104.5(4) . .
C6 N4 C7 101.1(4) . .
C10 N5 C11 114.7(5) . .
C10 N5 Fe1 119.6(4) . 2_645
C11 N5 Fe1 125.7(4) . 2_645
N1 C1 C2 121.0(5) . .
N1 C1 H1A 119.5 . .
C2 C1 H1A 119.5 . .
C3 C2 C1 120.3(5) . .
C3 C2 Br1 121.0(5) . .
C1 C2 Br1 118.8(5) . .
C2 C3 C4 118.2(6) . .
C2 C3 H3A 120.9 . .
C4 C3 H3A 120.9 . .
C5 C4 C3 119.7(6) . .
C5 C4 H4A 120.1 . .
C3 C4 H4A 120.1 . .
C4 C5 N1 121.5(5) . .
C4 C5 C6 124.5(5) . .
N1 C5 C6 114.0(5) . .
N4 C6 N2 113.2(5) . .
N4 C6 C5 127.2(5) . .
N2 C6 C5 119.6(5) . .
N4 C7 N3 114.1(5) . .
N4 C7 C8 125.5(5) . .
N3 C7 C8 120.4(5) . .
C9 C8 C12 116.1(5) . .
C9 C8 C7 121.7(5) . .
C12 C8 C7 122.2(5) . .
C10 C9 C8 120.0(5) . .
C10 C9 H9A 120.0 . .
C8 C9 H9A 120.0 . .
N5 C10 C9 125.0(5) . .
N5 C10 H10A 117.5 . .
C9 C10 H10A 117.5 . .
N5 C11 C12 124.9(5) . .
N5 C11 H11A 117.5 . .
C12 C11 H11A 117.5 . .
C11 C12 C8 119.3(5) . .
C11 C12 H12A 120.3 . .
C8 C12 H12A 120.3 . .
C1S O1S H1O 103.4 . .
O1S C1S C2S 109.6(10) . .
O1S C1S H1SA 127.8 . .
C2S C1S H1SA 114.1 . .
O1S C1S H1SB 89.5 . .
C2S C1S H1SB 101.5 . .
H1SA C1S H1SB 107.9 . .
C1S C2S H2SA 111.8 . .
C1S C2S H2SB 101.8 . .
H2SA C2S H2SB 109.5 . .
C1S C2S H2SC 114.5 . .
H2SA C2S H2SC 109.5 . .
H2SB C2S H2SC 109.5 . .

loop_
_geom_bond_atom_site_label_1
_geom_bond_atom_site_label_2
_geom_bond_distance
_geom_bond_site_symmetry_2
Fe1 N2 2.107(4) 3_765
Fe1 N2 2.107(4) .
Fe1 N1 2.200(5) .
Fe1 N1 2.200(5) 3_765
Fe1 N5 2.304(5) 2_655
Fe1 N5 2.304(5) 4_665
Br1 C2 1.891(6) .
N1 C1 1.342(7) .
N1 C5 1.368(7) .
N2 N3 1.343(6) .
N2 C6 1.348(7) .
N3 C7 1.351(7) .
N4 C6 1.336(7) .
N4 C7 1.355(7) .
N5 C10 1.337(7) .
N5 C11 1.347(7) .
N5 Fe1 2.304(5) 2_645
C1 C2 1.392(8) .
C1 H1A 0.9300 .
C2 C3 1.373(9) .
C3 C4 1.402(8) .
C3 H3A 0.9300 .
C4 C5 1.364(8) .
C4 H4A 0.9300 .
C5 C6 1.467(7) .
C7 C8 1.465(7) .
C8 C9 1.392(8) .
C8 C12 1.400(8) .
C9 C10 1.374(8) .
C9 H9A 0.9300 .
C10 H10A 0.9300 .
C11 C12 1.380(8) .
C11 H11A 0.9300 .
C12 H12A 0.9300 .
O1S C1S 1.411(10) .
O1S H1O 0.8500 .
C1S C2S 1.499(10) .
C1S H1SA 0.9600 .
C1S H1SB 0.9601 .
C2S H2SA 0.9600 .
C2S H2SB 0.9600 .
C2S H2SC 0.9600 .
